data_1512311
loop_
_publ_author_name
'Labarre-Lain\'e, Jessica'
'Beniazza, Redouane'
'Desvergnes, Val\'erie'
'Landais, Yannick'

_publ_section_title
;
 Convergent Access to Bis-spiroacetals through a
 Sila-Stetter--Ketalization Cascade
;
_journal_issue 18
_journal_name_full 'Organic Letters'
_journal_page_first 4706
_journal_paper_doi 10.1021/ol402017x
_journal_volume 15
_journal_year 2013
_chemical_formula_sum 'C24 H30 O4'
_chemical_formula_weight 382.48
_chemical_name_systematic
;
 ?
;
_space_group_crystal_system monoclinic
_space_group_IT_number 14
_space_group_name_Hall '-P 2ybc'
_space_group_name_H-M_alt 'P 1 21/c 1'
_symmetry_space_group_name_Hall '-P 2ybc'
_symmetry_space_group_name_H-M 'P 1 21/c 1'
_atom_sites_solution_hydrogens geom
_audit_creation_method SHELXL-2013
_cell_angle_alpha 90
_cell_angle_beta 104.88(3)
_cell_angle_gamma 90
_cell_formula_units_Z 2
_cell_length_a 10.650(2)
_cell_length_b 11.278(2)
_cell_length_c 8.8291(18)
_cell_measurement_temperature 123(2)
_cell_volume 1024.9(4)
_computing_cell_refinement 'CrystalClear 1.36 Rigaku'
_computing_data_collection 'CrystalClear 1.36 Rigaku'
_computing_data_reduction 'CrystalClear 1.36 Rigaku'
_computing_molecular_graphics 'wingx (Farrugia, 2013)'
_computing_publication_material 'wingx (Farrugia, 2013)'
_computing_structure_refinement 'SHELXL-2013 (Sheldrick, 2013)'
_computing_structure_solution 'SHELXD (Sheldrick, 2010)'
_diffrn_ambient_temperature 123(2)
_diffrn_measured_fraction_theta_full 0.666
_diffrn_measured_fraction_theta_max 0.764
_diffrn_measurement_method 'omega scan'
_diffrn_radiation_type CuK\a
_diffrn_radiation_wavelength 1.54178
_diffrn_reflns_av_R_equivalents 0.0480
_diffrn_reflns_av_unetI/netI 0.0611
_diffrn_reflns_Laue_measured_fraction_full 0.666
_diffrn_reflns_Laue_measured_fraction_max 0.764
_diffrn_reflns_limit_h_max 10
_diffrn_reflns_limit_h_min -9
_diffrn_reflns_limit_k_max 12
_diffrn_reflns_limit_k_min -9
_diffrn_reflns_limit_l_max 6
_diffrn_reflns_limit_l_min -10
_diffrn_reflns_number 2154
_diffrn_reflns_point_group_measured_fraction_full 0.666
_diffrn_reflns_point_group_measured_fraction_max 0.764
_diffrn_reflns_theta_full 67.679
_diffrn_reflns_theta_max 62.354
_diffrn_reflns_theta_min 4.295
_diffrn_source 'rotating anode'
_exptl_absorpt_coefficient_mu 0.662
_exptl_absorpt_correction_type none
_exptl_crystal_colour colorless
_exptl_crystal_density_diffrn 1.239
_exptl_crystal_description needle
_exptl_crystal_F_000 412
_exptl_crystal_size_max 0.1
_exptl_crystal_size_mid 0.01
_exptl_crystal_size_min 0.01
_refine_diff_density_max 0.579
_refine_diff_density_min -0.516
_refine_diff_density_rms 0.155
_refine_ls_extinction_coef 0.000
_refine_ls_extinction_expression Fc^*^=kFc[1+0.001xFc^2^\l^3^/sin(2\q)]^-1/4^
_refine_ls_extinction_method SHELXL
_refine_ls_goodness_of_fit_ref 1.378
_refine_ls_hydrogen_treatment constr
_refine_ls_matrix_type full
_refine_ls_number_parameters 128
_refine_ls_number_reflns 1236
_refine_ls_number_restraints 0
_refine_ls_restrained_S_all 1.378
_refine_ls_R_factor_all 0.1099
_refine_ls_R_factor_gt 0.0892
_refine_ls_shift/su_max 0.087
_refine_ls_shift/su_mean 0.026
_refine_ls_structure_factor_coef Fsqd
_refine_ls_weighting_details 'w=1/[\s^2^(Fo^2^)+(0.2000P)^2^] where P=(Fo^2^+2Fc^2^)/3'
_refine_ls_weighting_scheme calc
_refine_ls_wR_factor_gt 0.2656
_refine_ls_wR_factor_ref 0.3184
_reflns_Friedel_coverage 0.000
_reflns_number_gt 1136
_reflns_number_total 1236
_reflns_threshold_expression 'I > 2\s(I)'
_cod_data_source_file ol402017x_si_001.cif
_cod_data_source_block rb21f1
_cod_database_code 1512311
_shelx_space_group_comment
;
The symmetry employed for this shelxl refinement is uniquely defined
by the following loop, which should always be used as a source of
symmetry information in preference to the above space-group names.
They are only intended as comments.
;
_shelxl_version_number 2013-4

loop_
_space_group_symop_operation_xyz
'x, y, z'
'-x, y+1/2, -z+1/2'
'-x, -y, -z'
'x, -y-1/2, z-1/2'

loop_
_atom_site_label
_atom_site_type_symbol
_atom_site_fract_x
_atom_site_fract_y
_atom_site_fract_z
_atom_site_U_iso_or_equiv
_atom_site_adp_type
_atom_site_occupancy
_atom_site_site_symmetry_order
_atom_site_calc_flag
_atom_site_refinement_flags_posn
_atom_site_refinement_flags_adp
O2 O 0.5712(3) 0.81715(19) 0.1807(2) 0.0389(10) Uani 1 1 d . .
O1 O 0.7642(2) 0.88410(18) 0.1313(2) 0.0348(10) Uani 1 1 d . .
C003 C 0.9869(4) 0.8616(2) 0.2809(3) 0.0311(12) Uani 1 1 d . .
C004 C 0.6413(3) 0.9182(3) 0.1486(3) 0.0304(12) Uani 1 1 d . .
C005 C 1.0738(4) 0.7813(2) 0.3694(4) 0.0420(13) Uani 1 1 d . .
H005 H 1.0445 0.7244 0.4285 0.050 Uiso 1 1 calc R U
C006 C 0.5688(3) 0.9811(3) -0.0007(4) 0.0356(12) Uani 1 1 d . .
H00A H 0.5640 0.9287 -0.0891 0.043 Uiso 1 1 calc R U
H00B H 0.6177 1.0508 -0.0155 0.043 Uiso 1 1 calc R U
C007 C 1.0329(4) 0.9475(2) 0.1950(4) 0.0340(12) Uani 1 1 d . .
H007 H 0.9759 1.0031 0.1371 0.041 Uiso 1 1 calc R U
C008 C 1.1625(4) 0.9503(2) 0.1955(4) 0.0344(12) Uani 1 1 d . .
H008 H 1.1919 1.0071 0.1363 0.041 Uiso 1 1 calc R U
C009 C 1.2496(4) 0.8694(3) 0.2835(4) 0.0412(12) Uani 1 1 d . .
H009 H 1.3370 0.8716 0.2840 0.049 Uiso 1 1 calc R U
C010 C 1.2041(5) 0.7853(3) 0.3706(4) 0.0458(13) Uani 1 1 d . .
H010 H 1.2616 0.7309 0.4305 0.055 Uiso 1 1 calc R U
C011 C 0.8462(4) 0.8622(3) 0.2854(4) 0.0381(12) Uani 1 1 d . .
H011 H 0.8239 0.7854 0.3233 0.046 Uiso 1 1 calc R U
C012 C 0.5673(4) 0.7195(3) 0.0773(4) 0.0458(12) Uani 1 1 d . .
H01A H 0.5181 0.6560 0.1064 0.069 Uiso 1 1 calc R U
H01B H 0.6541 0.6929 0.0841 0.069 Uiso 1 1 calc R U
H01C H 0.5269 0.7438 -0.0282 0.069 Uiso 1 1 calc R U
C013 C 0.6692(4) 0.9929(3) 0.2997(4) 0.0385(12) Uani 1 1 d . .
H01D H 0.6607 1.0769 0.2757 0.046 Uiso 1 1 calc R U
H01E H 0.6104 0.9721 0.3632 0.046 Uiso 1 1 calc R U
C014 C 0.8088(4) 0.9615(4) 0.3833(4) 0.0544(14) Uani 1 1 d . .
H01F H 0.8148 0.9346 0.4893 0.065 Uiso 1 1 calc R U
H01G H 0.8653 1.0296 0.3877 0.065 Uiso 1 1 calc R U

loop_
_atom_site_aniso_label
_atom_site_aniso_U_11
_atom_site_aniso_U_22
_atom_site_aniso_U_33
_atom_site_aniso_U_23
_atom_site_aniso_U_13
_atom_site_aniso_U_12
O2 0.044(2) 0.0350(14) 0.0415(15) -0.0020(9) 0.0181(15) -0.0087(10)
O1 0.032(2) 0.0403(14) 0.0331(15) -0.0029(8) 0.0095(14) -0.0019(9)
C003 0.030(3) 0.0311(16) 0.0341(19) -0.0029(10) 0.0109(18) -0.0005(13)
C004 0.020(3) 0.0379(17) 0.036(2) -0.0030(11) 0.0119(19) -0.0042(13)
C005 0.049(4) 0.0308(18) 0.049(2) 0.0021(13) 0.017(2) 0.0036(14)
C006 0.032(3) 0.0357(17) 0.043(2) -0.0007(12) 0.0168(19) -0.0002(14)
C007 0.036(4) 0.0306(16) 0.0348(19) 0.0049(11) 0.0084(19) 0.0048(12)
C008 0.023(4) 0.0448(18) 0.0366(19) 0.0008(12) 0.011(2) -0.0035(13)
C009 0.026(3) 0.058(2) 0.040(2) -0.0023(13) 0.0089(19) 0.0079(15)
C010 0.045(4) 0.042(2) 0.052(2) 0.0063(13) 0.015(2) 0.0131(16)
C011 0.035(3) 0.0453(19) 0.0346(19) 0.0037(12) 0.0093(19) -0.0047(14)
C012 0.046(3) 0.038(2) 0.055(2) -0.0089(13) 0.015(2) -0.0103(14)
C013 0.038(3) 0.0446(18) 0.0363(19) -0.0046(12) 0.0159(19) -0.0020(15)
C014 0.033(4) 0.092(3) 0.042(2) -0.0191(17) 0.016(2) 0.000(2)

loop_
_atom_type_symbol
_atom_type_description
_atom_type_scat_dispersion_real
_atom_type_scat_dispersion_imag
_atom_type_scat_source
C C 0.0181 0.0091 'International Tables Vol C Tables 4.2.6.8 and 6.1.1.4'
H H 0.0000 0.0000 'International Tables Vol C Tables 4.2.6.8 and 6.1.1.4'
O O 0.0492 0.0322 'International Tables Vol C Tables 4.2.6.8 and 6.1.1.4'

loop_
_geom_angle_atom_site_label_1
_geom_angle_atom_site_label_2
_geom_angle_atom_site_label_3
_geom_angle
_geom_angle_site_symmetry_3
C012 O2 C004 114.8(2) .
C004 O1 C011 107.4(2) .
C005 C003 C007 119.0(4) .
C005 C003 C011 120.8(3) .
C007 C003 C011 120.0(3) .
O1 C004 O2 110.5(2) .
O1 C004 C006 108.2(2) .
O2 C004 C006 111.6(3) .
O1 C004 C013 105.4(3) .
O2 C004 C013 105.0(2) .
C006 C004 C013 116.0(3) .
C003 C005 C010 120.4(3) .
C004 C006 C006 113.4(3) 3_675
C008 C007 C003 120.4(3) .
C007 C008 C009 120.7(3) .
C010 C009 C008 118.9(4) .
C009 C010 C005 120.7(3) .
O1 C011 C003 110.0(2) .
O1 C011 C014 103.1(3) .
C003 C011 C014 115.0(3) .
C014 C013 C004 103.9(3) .
C013 C014 C011 105.1(3) .

loop_
_geom_bond_atom_site_label_1
_geom_bond_atom_site_label_2
_geom_bond_distance
_geom_bond_site_symmetry_2
O2 C012 1.424(4) .
O2 C004 1.431(4) .
O1 C004 1.410(4) .
O1 C011 1.437(4) .
C003 C005 1.384(5) .
C003 C007 1.394(4) .
C003 C011 1.509(6) .
C004 C006 1.521(4) .
C004 C013 1.541(4) .
C005 C010 1.386(5) .
C006 C006 1.529(7) 3_675
C007 C008 1.380(5) .
C008 C009 1.388(5) .
C009 C010 1.384(5) .
C011 C014 1.528(4) .
C013 C014 1.522(6) .

loop_
_geom_torsion_atom_site_label_1
_geom_torsion_atom_site_label_2
_geom_torsion_atom_site_label_3
_geom_torsion_atom_site_label_4
_geom_torsion
_geom_torsion_site_symmetry_4
C011 O1 C004 O2 -76.5(3) .
C011 O1 C004 C006 161.0(2) .
C011 O1 C004 C013 36.4(3) .
C012 O2 C004 O1 -49.4(4) .
C012 O2 C004 C006 71.0(3) .
C012 O2 C004 C013 -162.6(3) .
C007 C003 C005 C010 -1.0(5) .
C011 C003 C005 C010 -176.7(3) .
O1 C004 C006 C006 177.9(3) 3_675
O2 C004 C006 C006 56.1(4) 3_675
C013 C004 C006 C006 -64.0(4) 3_675
C005 C003 C007 C008 1.6(4) .
C011 C003 C007 C008 177.4(3) .
C003 C007 C008 C009 -1.2(4) .
C007 C008 C009 C010 0.2(4) .
C008 C009 C010 C005 0.4(5) .
C003 C005 C010 C009 0.0(5) .
C004 O1 C011 C003 -163.0(2) .
C004 O1 C011 C014 -39.9(3) .
C005 C003 C011 O1 -141.1(3) .
C007 C003 C011 O1 43.2(3) .
C005 C003 C011 C014 103.1(3) .
C007 C003 C011 C014 -72.6(4) .
O1 C004 C013 C014 -17.4(3) .
O2 C004 C013 C014 99.3(3) .
C006 C004 C013 C014 -137.0(3) .
C004 C013 C014 C011 -6.1(3) .
O1 C011 C014 C013 27.0(3) .
C003 C011 C014 C013 146.7(3) .
